data_7003741
loop_
_publ_author_name
'Adams, Christopher J.'
'Anderson, Kirsty M.'
'Charmant, Jonathan P. H.'
'Connelly, Neil G.'
'Field, Bevis A.'
'Hallett, Andrew J.'
'Horne, Mathew'

_publ_section_title
;
 Solid state and solution structures of rhodium and iridium
 poly(pyrazolyl)borate diene complexes
;
_journal_issue 20
_journal_name_full 'Dalton Transactions'
_journal_page_first 2680
_journal_page_last 2692
_journal_paper_doi 10.1039/b719223a
_journal_year 2008
_chemical_formula_sum 'C19 H27 B N5 Rh'
_chemical_formula_weight 439.18
_chemical_name_systematic
;
?
;
_space_group_IT_number 12
_symmetry_cell_setting monoclinic
_symmetry_space_group_name_Hall '-C 2y'
_symmetry_space_group_name_H-M 'C 1 2/m 1'
_atom_sites_solution_hydrogens geom
_atom_sites_solution_primary direct
_atom_sites_solution_secondary difmap
_audit_creation_method SHELXL-97
_cell_angle_alpha 90.00
_cell_angle_beta 91.574(2)
_cell_angle_gamma 90.00
_cell_formula_units_Z 4
_cell_length_a 10.6609(9)
_cell_length_b 12.3423(10)
_cell_length_c 14.9842(13)
_cell_measurement_reflns_used 94
_cell_measurement_temperature 293(2)
_cell_volume 1970.9(3)
_computing_cell_refinement 'Bruker SMART'
_computing_data_collection 'Bruker SMART'
_computing_data_reduction 'Bruker SAINT'
_computing_molecular_graphics 'Bruker SHELXTL'
_computing_publication_material 'Bruker SHELXTL'
_computing_structure_refinement 'SHELXL-97 (Sheldrick, 1997)'
_computing_structure_solution 'SHELXS-97 (Sheldrick, 1990)'
_diffrn_ambient_temperature 293(2)
_diffrn_measured_fraction_theta_full 0.997
_diffrn_measured_fraction_theta_max 0.997
_diffrn_measurement_device_type 'CCD area detector'
_diffrn_measurement_method 'phi and omega scans'
_diffrn_radiation_monochromator graphite
_diffrn_radiation_source 'fine-focus sealed tube'
_diffrn_radiation_type MoK\a
_diffrn_radiation_wavelength 0.71073
_diffrn_reflns_av_R_equivalents 0.0244
_diffrn_reflns_av_sigmaI/netI 0.0231
_diffrn_reflns_limit_h_max 12
_diffrn_reflns_limit_h_min -9
_diffrn_reflns_limit_k_max 14
_diffrn_reflns_limit_k_min -14
_diffrn_reflns_limit_l_max 16
_diffrn_reflns_limit_l_min -17
_diffrn_reflns_number 5288
_diffrn_reflns_theta_full 25.00
_diffrn_reflns_theta_max 25.00
_diffrn_reflns_theta_min 2.53
_diffrn_standards_decay_% 0
_exptl_absorpt_coefficient_mu 0.879
_exptl_absorpt_correction_T_max 0.825076
_exptl_absorpt_correction_T_min 0.690329
_exptl_absorpt_correction_type multi-scan
_exptl_absorpt_process_details SADABS
_exptl_crystal_colour yellow
_exptl_crystal_density_diffrn 1.480
_exptl_crystal_density_meas ?
_exptl_crystal_density_method .
_exptl_crystal_description plate
_exptl_crystal_F_000 904
_exptl_crystal_size_max 0.4
_exptl_crystal_size_mid 0.3
_exptl_crystal_size_min 0.1
_refine_diff_density_max 1.056
_refine_diff_density_min -0.356
_refine_diff_density_rms 0.081
_refine_ls_extinction_method none
_refine_ls_goodness_of_fit_ref 1.072
_refine_ls_hydrogen_treatment mixed
_refine_ls_matrix_type full
_refine_ls_number_parameters 139
_refine_ls_number_reflns 1829
_refine_ls_number_restraints 0
_refine_ls_restrained_S_all 1.072
_refine_ls_R_factor_all 0.0303
_refine_ls_R_factor_gt 0.0273
_refine_ls_shift/su_max 0.001
_refine_ls_shift/su_mean 0.000
_refine_ls_structure_factor_coef Fsqd
_refine_ls_weighting_details 'calc w=1/[\s^2^(Fo^2^)+(0.0485P)^2^+0.7437P] where P=(Fo^2^+2Fc^2^)/3'
_refine_ls_weighting_scheme calc
_refine_ls_wR_factor_gt 0.0695
_refine_ls_wR_factor_ref 0.0705
_reflns_number_gt 1678
_reflns_number_total 1829
_reflns_threshold_expression >2sigma(I)
_cod_data_source_file b719223a.txt
_cod_data_source_block 2
_cod_depositor_comments
;
The following automatic conversions were performed:
'_symmetry_cell_setting' value 'Monoclinic' changed to 'monoclinic'
according to '/home/saulius/struct/CIF-dictionaries/cif_core.dic'
dictionary named 'cif_core.dic' version 2.4.1 from 2010-06-29.

Automatic conversion script
Id: cif_fix_enum 1527 2010-12-29 10:47:43Z saulius 
;
_cod_original_sg_symbol_H-M C2/m
_cod_database_code 7003741

loop_
_symmetry_equiv_pos_as_xyz
'x, y, z'
'-x, y, -z'
'x+1/2, y+1/2, z'
'-x+1/2, y+1/2, -z'
'-x, -y, -z'
'x, -y, z'
'-x+1/2, -y+1/2, -z'
'x+1/2, -y+1/2, z'

loop_
_atom_site_label
_atom_site_type_symbol
_atom_site_fract_x
_atom_site_fract_y
_atom_site_fract_z
_atom_site_U_iso_or_equiv
_atom_site_adp_type
_atom_site_occupancy
_atom_site_symmetry_multiplicity
_atom_site_calc_flag
_atom_site_refinement_flags
_atom_site_disorder_assembly
_atom_site_disorder_group
Rh1 Rh 0.72228(2) 0.0000 0.108824(16) 0.01971(12) Uani 1 2 d S . .
B1 B 0.8928(4) 0.0000 0.2766(3) 0.0249(9) Uani 1 2 d S . .
N1 N 0.72025(19) 0.11720(17) 0.21124(13) 0.0224(4) Uani 1 1 d . . .
N2 N 0.80665(19) 0.10158(17) 0.28001(12) 0.0232(5) Uani 1 1 d . . .
C1 C 0.7993(2) 0.0948(2) 0.00620(16) 0.0251(5) Uani 1 1 d . . .
H1A H 0.8485 0.1606 0.0177 0.030 Uiso 1 1 calc R . .
C5 C 0.8461(4) 0.0000 -0.0509(2) 0.0275(8) Uani 1 2 d S . .
H2A H 0.9348 0.0000 -0.0663 0.033 Uiso 1 2 calc SR . .
C3 C 0.7476(4) 0.0000 -0.1289(2) 0.0275(8) Uani 1 2 d S . .
H3A H 0.7515 0.0645 -0.1657 0.033 Uiso 0.50 1 calc PR . .
H3B H 0.7515 -0.0645 -0.1657 0.033 Uiso 0.50 1 calc PR . .
C4 C 0.6353(3) 0.0000 -0.0667(2) 0.0251(8) Uani 1 2 d S . .
H4A H 0.5511 0.0000 -0.0947 0.030 Uiso 1 2 calc SR . .
C2 C 0.6692(2) -0.0947(2) -0.00366(16) 0.0238(5) Uani 1 1 d . . .
H5A H 0.6182 -0.1605 0.0004 0.029 Uiso 1 1 calc R . .
C6 C 0.5481(3) 0.2461(2) 0.17245(18) 0.0315(6) Uani 1 1 d . . .
H6A H 0.4952 0.1858 0.1566 0.047 Uiso 1 1 calc R . .
H6B H 0.5787 0.2790 0.1192 0.047 Uiso 1 1 calc R . .
H6C H 0.5007 0.2984 0.2050 0.047 Uiso 1 1 calc R . .
C7 C 0.6562(2) 0.2077(2) 0.22926(16) 0.0244(5) Uani 1 1 d . . .
C8 C 0.7037(3) 0.2516(2) 0.30941(17) 0.0293(6) Uani 1 1 d . . .
H8A H 0.6771 0.3148 0.3369 0.035 Uiso 1 1 calc R . .
C9 C 0.7975(3) 0.1829(2) 0.33958(17) 0.0272(6) Uani 1 1 d . . .
C10 C 0.8791(3) 0.1894(3) 0.42211(17) 0.0349(6) Uani 1 1 d . . .
H10A H 0.9656 0.1899 0.4060 0.052 Uiso 1 1 calc R . .
H10B H 0.8636 0.1278 0.4593 0.052 Uiso 1 1 calc R . .
H10C H 0.8604 0.2546 0.4540 0.052 Uiso 1 1 calc R . .
C98 C 0.3949(6) 0.0000 0.4062(4) 0.0613(15) Uani 1 2 d S . .
N99 N 0.3167(6) 0.0000 0.4565(4) 0.092(2) Uani 1 2 d S . .
C99 C 0.4932(7) 0.0000 0.3459(4) 0.0789(19) Uani 1 2 d S . .
H99A H 0.5670 0.0305 0.3741 0.118 Uiso 0.50 1 calc PR . .
H99B H 0.4696 0.0425 0.2944 0.118 Uiso 0.50 1 calc PR . .
H99C H 0.5103 -0.0730 0.3278 0.118 Uiso 0.50 1 calc PR . .
H98 H 0.953(5) 0.0000 0.336(3) 0.057(15) Uiso 1 2 d S . .
H99 H 0.942(3) 0.0000 0.210(2) 0.016(9) Uiso 1 2 d S . .

loop_
_atom_site_aniso_label
_atom_site_aniso_U_11
_atom_site_aniso_U_22
_atom_site_aniso_U_33
_atom_site_aniso_U_23
_atom_site_aniso_U_13
_atom_site_aniso_U_12
Rh1 0.02226(17) 0.01610(17) 0.02091(17) 0.000 0.00344(11) 0.000
B1 0.021(2) 0.025(2) 0.028(2) 0.000 0.0012(17) 0.000
N1 0.0242(11) 0.0206(10) 0.0224(10) -0.0006(9) 0.0029(9) 0.0001(9)
N2 0.0230(11) 0.0247(11) 0.0219(10) -0.0016(9) 0.0027(8) -0.0026(9)
C1 0.0307(14) 0.0217(13) 0.0231(12) 0.0036(10) 0.0024(10) -0.0069(11)
C5 0.0223(19) 0.035(2) 0.0255(18) 0.000 0.0048(15) 0.000
C3 0.028(2) 0.030(2) 0.0247(18) 0.000 0.0019(15) 0.000
C4 0.0222(18) 0.0267(19) 0.0264(18) 0.000 -0.0002(15) 0.000
C2 0.0291(13) 0.0199(13) 0.0227(12) -0.0034(10) 0.0017(10) -0.0020(11)
C6 0.0319(15) 0.0286(14) 0.0344(14) -0.0043(12) 0.0060(12) 0.0061(12)
C7 0.0270(13) 0.0194(12) 0.0269(13) -0.0001(10) 0.0074(11) 0.0003(10)
C8 0.0323(15) 0.0248(14) 0.0314(14) -0.0070(11) 0.0115(12) -0.0023(11)
C9 0.0287(14) 0.0259(13) 0.0273(13) -0.0044(11) 0.0081(11) -0.0048(11)
C10 0.0336(15) 0.0415(16) 0.0296(14) -0.0104(13) 0.0022(12) -0.0033(13)
C98 0.071(4) 0.032(3) 0.082(4) 0.000 0.019(3) 0.000
N99 0.090(4) 0.071(4) 0.117(5) 0.000 0.064(4) 0.000
C99 0.088(5) 0.071(4) 0.080(4) 0.000 0.038(4) 0.000

loop_
_atom_type_symbol
_atom_type_description
_atom_type_scat_dispersion_real
_atom_type_scat_dispersion_imag
_atom_type_scat_source
C C 0.0033 0.0016 'International Tables Vol C Tables 4.2.6.8 and 6.1.1.4'
H H 0.0000 0.0000 'International Tables Vol C Tables 4.2.6.8 and 6.1.1.4'
B B 0.0013 0.0007 'International Tables Vol C Tables 4.2.6.8 and 6.1.1.4'
N N 0.0061 0.0033 'International Tables Vol C Tables 4.2.6.8 and 6.1.1.4'
Rh Rh -1.1178 0.9187 'International Tables Vol C Tables 4.2.6.8 and 6.1.1.4'

loop_
_geom_angle_atom_site_label_1
_geom_angle_atom_site_label_2
_geom_angle_atom_site_label_3
_geom_angle
_geom_angle_site_symmetry_1
_geom_angle_site_symmetry_3
_geom_angle_publ_flag
N1 Rh1 N1 86.59(11) . 6 ?
N1 Rh1 C2 161.92(9) . . ?
N1 Rh1 C2 101.12(9) 6 . ?
N1 Rh1 C2 101.12(9) . 6 ?
N1 Rh1 C2 161.92(9) 6 6 ?
C2 Rh1 C2 67.08(13) . 6 ?
N1 Rh1 C1 99.30(9) . . ?
N1 Rh1 C1 156.91(9) 6 . ?
C2 Rh1 C1 80.05(10) . . ?
C2 Rh1 C1 38.38(10) 6 . ?
N1 Rh1 C1 156.91(9) . 6 ?
N1 Rh1 C1 99.29(9) 6 6 ?
C2 Rh1 C1 38.38(10) . 6 ?
C2 Rh1 C1 80.04(10) 6 6 ?
C1 Rh1 C1 67.14(14) . 6 ?
N2 B1 N2 107.4(3) 6 . ?
C7 N1 N2 107.45(19) . . ?
C7 N1 Rh1 137.18(17) . . ?
N2 N1 Rh1 115.37(15) . . ?
C9 N2 N1 109.4(2) . . ?
C9 N2 B1 132.5(2) . . ?
N1 N2 B1 118.1(2) . . ?
C2 C1 C5 106.1(2) 6 . ?
C2 C1 Rh1 70.80(14) 6 . ?
C5 C1 Rh1 97.01(16) . . ?
C1 C5 C1 98.8(3) . 6 ?
C1 C5 C3 101.3(2) . . ?
C1 C5 C3 101.3(2) 6 . ?
C4 C3 C5 93.8(3) . . ?
C3 C4 C2 101.4(2) . 6 ?
C3 C4 C2 101.4(2) . . ?
C2 C4 C2 98.8(3) 6 . ?
C1 C2 C4 106.4(2) 6 . ?
C1 C2 Rh1 70.82(13) 6 . ?
C4 C2 Rh1 97.03(16) . . ?
N1 C7 C8 108.8(2) . . ?
N1 C7 C6 122.7(2) . . ?
C8 C7 C6 128.4(2) . . ?
C9 C8 C7 106.5(2) . . ?
N2 C9 C8 107.8(2) . . ?
N2 C9 C10 122.5(2) . . ?
C8 C9 C10 129.7(2) . . ?
N99 C98 C99 178.7(8) . . ?

loop_
_geom_bond_atom_site_label_1
_geom_bond_atom_site_label_2
_geom_bond_distance
_geom_bond_site_symmetry_2
_geom_bond_publ_flag
Rh1 N1 2.1095(19) . ?
Rh1 N1 2.1095(19) 6 ?
Rh1 C2 2.115(2) . ?
Rh1 C2 2.115(2) 6 ?
Rh1 C1 2.116(2) . ?
Rh1 C1 2.116(2) 6 ?
B1 N2 1.556(3) 6 ?
B1 N2 1.556(3) . ?
N1 C7 1.340(3) . ?
N1 N2 1.377(3) . ?
N2 C9 1.348(3) . ?
C1 C2 1.391(4) 6 ?
C1 C5 1.541(3) . ?
C5 C1 1.541(3) 6 ?
C5 C3 1.549(5) . ?
C3 C4 1.538(5) . ?
C4 C2 1.539(3) 6 ?
C4 C2 1.539(3) . ?
C2 C1 1.391(4) 6 ?
C6 C7 1.492(4) . ?
C7 C8 1.400(3) . ?
C8 C9 1.379(4) . ?
C9 C10 1.494(4) . ?
C98 N99 1.139(7) . ?
C98 C99 1.403(8) . ?
